data_2205445
loop_
_publ_author_name
'Barnett, Sarah A.'
'Hulme, Ashley T.'
'Tocher, Derek A.'

_publ_section_title
;
 A low-temperature redetermination of metaldehyde
;
_journal_issue 4
_journal_name_full 'Acta Crystallographica Section E'
_journal_page_first o857
_journal_page_last o859
_journal_paper_doi 10.1107/S1600536805006306
_journal_volume 61
_journal_year 2005
_chemical_formula_iupac 'C8 H16 O4'
_chemical_formula_moiety 'C8 H16 O4'
_chemical_formula_sum 'C8 H16 O4'
_chemical_formula_weight 176.21
_chemical_name_common metaldehyde
_chemical_name_systematic
;
2,4,6,8-tetramethyl-1,3,5,7-tetroxocane
;
_space_group_IT_number 79
_symmetry_cell_setting tetragonal
_symmetry_space_group_name_Hall 'I 4'
_symmetry_space_group_name_H-M 'I 4'
_atom_sites_solution_hydrogens difmap
_atom_sites_solution_primary direct
_atom_sites_solution_secondary difmap
_audit_creation_method SHELXL-97
_cell_angle_alpha 90.00
_cell_angle_beta 90.00
_cell_angle_gamma 90.00
_cell_formula_units_Z 2
_cell_length_a 10.4974(10)
_cell_length_b 10.4974(10)
_cell_length_c 4.0967(7)
_cell_measurement_reflns_used 1875
_cell_measurement_temperature 150(2)
_cell_measurement_theta_max 28.296
_cell_measurement_theta_min 2.744
_cell_volume 451.44(10)
_computing_cell_refinement 'SAINT (Bruker, 1998)'
_computing_data_collection 'SMART (Bruker, 1998)'
_computing_data_reduction SAINT
_computing_molecular_graphics 'CAMERON (Watkin et al., 1996)'
_computing_publication_material SHELXL97
_computing_structure_refinement 'SHELXL97 (Sheldrick, 1997)'
_computing_structure_solution 'SHELXS97 (Sheldrick, 1997)'
_diffrn_ambient_temperature 150(2)
_diffrn_measured_fraction_theta_full 1.000
_diffrn_measured_fraction_theta_max 0.978
_diffrn_measurement_device_type 'Bruker SMART APEX'
_diffrn_measurement_method '\w rotation with narrow frames'
_diffrn_radiation_monochromator graphite
_diffrn_radiation_source 'fine-focus sealed tube'
_diffrn_radiation_type MoK\a
_diffrn_radiation_wavelength 0.71073
_diffrn_reflns_av_R_equivalents 0.0167
_diffrn_reflns_av_sigmaI/netI 0.0153
_diffrn_reflns_limit_h_max 13
_diffrn_reflns_limit_h_min -13
_diffrn_reflns_limit_k_max 13
_diffrn_reflns_limit_k_min -13
_diffrn_reflns_limit_l_max 5
_diffrn_reflns_limit_l_min -5
_diffrn_reflns_number 1953
_diffrn_reflns_theta_full 26.00
_diffrn_reflns_theta_max 28.30
_diffrn_reflns_theta_min 2.74
_diffrn_standards_decay_% 0
_diffrn_standards_interval_count 0
_diffrn_standards_interval_time 0
_diffrn_standards_number 0
_exptl_absorpt_coefficient_mu 0.103
_exptl_absorpt_correction_T_max 0.9777
_exptl_absorpt_correction_T_min 0.8831
_exptl_absorpt_correction_type multi-scan
_exptl_absorpt_process_details '(SADABS; Sheldrick, 1996)'
_exptl_crystal_colour colourless
_exptl_crystal_density_diffrn 1.296
_exptl_crystal_density_method 'not measured'
_exptl_crystal_description Needle
_exptl_crystal_F_000 192
_exptl_crystal_size_max 1.24
_exptl_crystal_size_mid 0.39
_exptl_crystal_size_min 0.22
_refine_diff_density_max 0.172
_refine_diff_density_min -0.182
_refine_ls_extinction_coef 0.103(18)
_refine_ls_extinction_expression Fc^*^=kFc[1+0.001xFc^2^\l^3^/sin(2\q)]^-1/4^
_refine_ls_extinction_method SHELXL97
_refine_ls_goodness_of_fit_ref 1.079
_refine_ls_hydrogen_treatment refall
_refine_ls_matrix_type full
_refine_ls_number_parameters 45
_refine_ls_number_reflns 314
_refine_ls_number_restraints 1
_refine_ls_restrained_S_all 1.077
_refine_ls_R_factor_all 0.0289
_refine_ls_R_factor_gt 0.0288
_refine_ls_shift/su_max 0.000
_refine_ls_shift/su_mean 0.000
_refine_ls_structure_factor_coef Fsqd
_refine_ls_weighting_details 'calc w = 1/[\s^2^(Fo^2^)+(0.0515P)^2^+0.1168P] where P = (Fo^2^+2Fc^2^)/3'
_refine_ls_weighting_scheme calc
_refine_ls_wR_factor_gt 0.0732
_refine_ls_wR_factor_ref 0.0732
_reflns_number_gt 312
_reflns_number_total 314
_reflns_threshold_expression I>2\s(I)
_cod_data_source_file ci6537.cif
_cod_data_source_block I
_cod_database_code 2205445
_cod_database_fobs_code 2205445

loop_
_symmetry_equiv_pos_as_xyz
'x, y, z'
'-x, -y, z'
'-y, x, z'
'y, -x, z'
'x+1/2, y+1/2, z+1/2'
'-x+1/2, -y+1/2, z+1/2'
'-y+1/2, x+1/2, z+1/2'
'y+1/2, -x+1/2, z+1/2'

loop_
_atom_site_label
_atom_site_fract_x
_atom_site_fract_y
_atom_site_fract_z
_atom_site_U_iso_or_equiv
_atom_site_adp_type
_atom_site_calc_flag
_atom_site_occupancy
_atom_site_type_symbol
O1 0.13979(8) 1.07448(8) 1.0388(2) 0.0199(3) Uani d 1 O
C1 0.15579(11) 0.95252(11) 0.8957(4) 0.0187(3) Uani d 1 C
H1 0.1373(19) 0.9582(17) 0.672(6) 0.019(4) Uiso d 1 H
C2 0.29095(11) 0.91096(13) 0.9674(5) 0.0247(4) Uani d 1 C
H2 0.310(2) 0.831(2) 0.861(6) 0.035(5) Uiso d 1 H
H3 0.352(2) 0.974(2) 0.885(8) 0.041(6) Uiso d 1 H
H4 0.298(2) 0.903(2) 1.211(7) 0.036(6) Uiso d 1 H

loop_
_atom_site_aniso_label
_atom_site_aniso_U_11
_atom_site_aniso_U_22
_atom_site_aniso_U_33
_atom_site_aniso_U_12
_atom_site_aniso_U_13
_atom_site_aniso_U_23
O1 0.0201(4) 0.0173(5) 0.0222(5) 0.0022(3) -0.0029(4) -0.0015(4)
C1 0.0182(6) 0.0177(5) 0.0201(6) -0.0005(4) 0.0019(5) -0.0009(5)
C2 0.0184(6) 0.0225(6) 0.0333(8) 0.0021(4) 0.0016(6) -0.0010(6)

loop_
_atom_type_symbol
_atom_type_description
_atom_type_scat_dispersion_real
_atom_type_scat_dispersion_imag
_atom_type_scat_source
C C 0.0033 0.0016 'International Tables Vol C Tables 4.2.6.8 and 6.1.1.4'
H H 0.0000 0.0000 'International Tables Vol C Tables 4.2.6.8 and 6.1.1.4'
O O 0.0106 0.0060 'International Tables Vol C Tables 4.2.6.8 and 6.1.1.4'

loop_
_geom_angle_atom_site_label_1
_geom_angle_atom_site_label_2
_geom_angle_atom_site_label_3
_geom_angle_site_symmetry_1
_geom_angle_site_symmetry_3
_geom_angle
C1 O1 C1 . 3_665 116.97(13)
O1 C1 O1 . 4_465 112.01(12)
O1 C1 C2 . . 106.92(10)
O1 C1 C2 4_465 . 106.68(10)
O1 C1 H1 . . 108.8(12)
O1 C1 H1 4_465 . 108.8(11)
C2 C1 H1 . . 113.7(13)
C1 C2 H2 . . 111.1(13)
C1 C2 H3 . . 110.9(14)
H2 C2 H3 . . 107(2)
C1 C2 H4 . . 106.4(13)
H2 C2 H4 . . 111(2)
H3 C2 H4 . . 111(2)

loop_
_geom_bond_atom_site_label_1
_geom_bond_atom_site_label_2
_geom_bond_site_symmetry_2
_geom_bond_distance
O1 C1 . 1.4181(15)
O1 C1 3_665 1.4181(15)
C1 O1 4_465 1.4181(15)
C1 C2 . 1.5132(17)
C1 H1 . 0.94(2)
C2 H2 . 0.96(2)
C2 H3 . 0.98(2)
C2 H4 . 1.00(3)

loop_
_geom_torsion_atom_site_label_1
_geom_torsion_atom_site_label_2
_geom_torsion_atom_site_label_3
_geom_torsion_atom_site_label_4
_geom_torsion_site_symmetry_1
_geom_torsion_site_symmetry_4
_geom_torsion
C1 O1 C1 O1 3_665 4_465 -90.06(16)
C1 O1 C1 C2 3_665 . 153.41(10)
